data_4100490
_journal_name_full 'Journal of the American Chemical Society'
_journal_paper_doi 10.1021/ja051650b
_journal_year 2005
_chemical_formula_sum 'C20 H17 Br2 N3 O3'
_chemical_formula_weight 507.19
_space_group_IT_number 19
_symmetry_cell_setting orthorhombic
_symmetry_space_group_name_Hall 'P 2ac 2ab'
_symmetry_space_group_name_H-M 'P 21 21 21'
_cell_angle_alpha 90.00
_cell_angle_beta 90.00
_cell_angle_gamma 90.00
_cell_formula_units_Z 4
_cell_length_a 9.8843(3)
_cell_length_b 12.8070(4)
_cell_length_c 16.2460(5)
_cell_measurement_temperature 293(2)
_cell_volume 2056.55(11)
_diffrn_ambient_temperature 293(2)
_exptl_crystal_density_diffrn 1.638
_cod_depositor_comments
;
The following automatic conversions were performed:
'_symmetry_cell_setting' value 'Orthorhombic' changed to 'orthorhombic'
according to '/home/saulius/struct/CIF-dictionaries/cif_core.dic'
dictionary named 'cif_core.dic' version 2.4.1 from 2010-06-29.

Automatic conversion script
Id: cif_fix_enum 1527 2010-12-29 10:47:43Z saulius 
;
_cod_database_code 4100490

loop_
_symmetry_equiv_pos_as_xyz
'x, y, z'
'-x+1/2, -y, z+1/2'
'x+1/2, -y+1/2, -z'
'-x, y+1/2, -z+1/2'

loop_
_atom_site_label
_atom_site_type_symbol
_atom_site_fract_x
_atom_site_fract_y
_atom_site_fract_z
_atom_site_U_iso_or_equiv
_atom_site_adp_type
_atom_site_occupancy
_atom_site_symmetry_multiplicity
_atom_site_calc_flag
_atom_site_refinement_flags
_atom_site_disorder_assembly
_atom_site_disorder_group
Br1 Br 0.59857(4) 0.81368(4) 1.34598(2) 0.07997(15) Uani 1 1 d . . .
Br2 Br 1.10328(6) -0.07750(3) 1.03157(4) 0.1026(2) Uani 1 1 d . . .
O1 O 1.4182(2) 0.76267(18) 1.05399(14) 0.0648(6) Uani 1 1 d . . .
O2 O 1.2414(2) 0.6949(2) 0.98917(14) 0.0617(6) Uani 1 1 d . . .
O3 O 1.1770(2) 0.5595(2) 1.21893(14) 0.0627(6) Uani 1 1 d . . .
N2 N 0.9370(2) 0.42976(19) 1.13232(15) 0.0473(6) Uani 1 1 d . . .
N3 N 0.9459(2) 0.53756(19) 1.12923(16) 0.0471(6) Uani 1 1 d . . .
CM C 1.0526(4) 0.4832(3) 0.9469(2) 0.0604(9) Uani 1 1 d . . .
HM1 H 1.105(4) 0.540(3) 0.919(2) 0.061(9) Uiso 1 1 d . . .
HM2 H 0.951(4) 0.502(2) 0.952(2) 0.058(9) Uiso 1 1 d . . .
HM3 H 1.067(4) 0.425(3) 0.918(3) 0.085(13) Uiso 1 1 d . . .
N1 N 1.2867(2) 0.6550(2) 1.12514(15) 0.0487(6) Uani 1 1 d . . .
C1 C 1.3068(3) 0.7026(2) 1.04938(19) 0.0478(7) Uani 1 1 d . . .
C2 C 1.4790(7) 0.7540(6) 1.1343(3) 0.099(2) Uani 1 1 d . . .
H2A H 1.491(6) 0.799(4) 1.153(3) 0.087(18) Uiso 1 1 d . . .
H2B H 1.580(8) 0.743(6) 1.125(5) 0.18(3) Uiso 1 1 d . . .
C3 C 1.3978(5) 0.6769(5) 1.1816(3) 0.0794(13) Uani 1 1 d . . .
H3A H 1.367(5) 0.702(4) 1.231(4) 0.12(2) Uiso 1 1 d . . .
H3B H 1.449(7) 0.607(6) 1.187(4) 0.17(3) Uiso 1 1 d . . .
C4 C 1.1790(3) 0.5937(2) 1.14974(19) 0.0439(6) Uani 1 1 d . . .
C5 C 1.1036(3) 0.4746(2) 1.03568(17) 0.0438(6) Uani 1 1 d . . .
H5 H 1.196(3) 0.464(2) 1.0367(19) 0.049(8) Uiso 1 1 d . . .
C6 C 1.0678(3) 0.5710(2) 1.08702(18) 0.0426(6) Uani 1 1 d . . .
H6 H 1.053(3) 0.632(2) 1.0572(17) 0.036(7) Uiso 1 1 d . . .
C7 C 1.0258(3) 0.3918(2) 1.08274(18) 0.0457(7) Uani 1 1 d . . .
C8 C 1.0404(3) 0.2794(2) 1.06991(18) 0.0452(7) Uani 1 1 d . . .
C9 C 0.9615(4) 0.2070(3) 1.1118(2) 0.0540(8) Uani 1 1 d . . .
H9 H 0.900(4) 0.224(2) 1.143(2) 0.050(9) Uiso 1 1 d . . .
C10 C 0.9771(4) 0.1019(3) 1.1005(3) 0.0624(9) Uani 1 1 d . . .
H10 H 0.933(4) 0.058(3) 1.129(3) 0.084(13) Uiso 1 1 d . . .
C11 C 1.0744(4) 0.0681(3) 1.0467(2) 0.0628(9) Uani 1 1 d . . .
C12 C 1.1550(4) 0.1360(3) 1.0038(2) 0.0588(9) Uani 1 1 d . . .
H12 H 1.209(4) 0.106(3) 0.962(3) 0.084(13) Uiso 1 1 d . . .
C13 C 1.1382(4) 0.2413(3) 1.0168(2) 0.0539(8) Uani 1 1 d . . .
H13 H 1.191(3) 0.282(2) 0.991(2) 0.046(9) Uiso 1 1 d . . .
C14 C 0.7132(3) 0.7264(3) 1.2809(2) 0.0569(8) Uani 1 1 d . . .
C15 C 0.6968(4) 0.6203(3) 1.2842(2) 0.0630(9) Uani 1 1 d . . .
H15 H 0.637(4) 0.591(3) 1.316(2) 0.057(10) Uiso 1 1 d . . .
C16 C 0.7742(3) 0.5567(3) 1.2345(2) 0.0558(8) Uani 1 1 d . . .
H16 H 0.767(4) 0.489(3) 1.228(3) 0.077(13) Uiso 1 1 d . . .
C17 C 0.8705(3) 0.5997(2) 1.18174(18) 0.0449(7) Uani 1 1 d . . .
C18 C 0.8867(4) 0.7072(3) 1.1815(2) 0.0514(7) Uani 1 1 d . . .
H18 H 0.937(4) 0.734(3) 1.154(2) 0.057(11) Uiso 1 1 d . . .
C19 C 0.8085(4) 0.7719(3) 1.2308(2) 0.0567(8) Uani 1 1 d . . .
H19 H 0.820(3) 0.842(2) 1.2288(19) 0.043(8) Uiso 1 1 d . . .

loop_
_atom_site_aniso_label
_atom_site_aniso_U_11
_atom_site_aniso_U_22
_atom_site_aniso_U_33
_atom_site_aniso_U_23
_atom_site_aniso_U_13
_atom_site_aniso_U_12
Br1 0.0602(2) 0.1116(3) 0.0681(2) -0.0273(2) 0.00362(18) 0.0163(2)
Br2 0.1121(4) 0.05182(19) 0.1440(5) -0.0097(2) 0.0050(4) 0.0035(3)
O1 0.0570(14) 0.0759(15) 0.0617(14) 0.0157(11) -0.0027(12) -0.0256(12)
O2 0.0531(12) 0.0849(16) 0.0472(12) 0.0191(12) -0.0037(10) -0.0111(12)
O3 0.0646(14) 0.0820(17) 0.0415(12) 0.0126(12) -0.0037(10) -0.0188(12)
N2 0.0389(13) 0.0496(13) 0.0535(15) -0.0007(12) 0.0002(10) -0.0056(10)
N3 0.0401(12) 0.0472(13) 0.0540(15) -0.0022(11) 0.0072(10) -0.0054(10)
CM 0.077(3) 0.062(2) 0.0422(18) 0.0009(17) -0.0074(16) 0.0017(19)
N1 0.0431(13) 0.0594(15) 0.0435(13) 0.0066(12) -0.0047(10) -0.0137(11)
C1 0.0416(15) 0.0511(16) 0.0508(18) 0.0045(14) 0.0044(13) -0.0056(13)
C2 0.105(4) 0.130(5) 0.063(3) 0.018(3) -0.020(3) -0.075(4)
C3 0.065(2) 0.113(4) 0.060(2) 0.015(2) -0.019(2) -0.040(3)
C4 0.0409(14) 0.0499(16) 0.0408(16) 0.0038(13) 0.0026(13) 0.0000(12)
C5 0.0390(15) 0.0514(15) 0.0409(15) 0.0025(12) -0.0005(14) -0.0042(14)
C6 0.0350(14) 0.0502(16) 0.0427(15) 0.0045(13) 0.0012(11) -0.0031(12)
C7 0.0385(15) 0.0537(17) 0.0449(17) 0.0007(13) -0.0040(13) -0.0042(13)
C8 0.0418(15) 0.0501(16) 0.0437(16) -0.0008(13) -0.0054(12) -0.0021(12)
C9 0.0477(17) 0.060(2) 0.054(2) -0.0017(16) 0.0030(16) -0.0049(15)
C10 0.061(2) 0.058(2) 0.068(2) 0.0090(18) 0.0027(18) -0.0124(17)
C11 0.060(2) 0.0529(17) 0.075(2) -0.0042(17) -0.0116(18) 0.0011(16)
C12 0.053(2) 0.062(2) 0.061(2) -0.0093(17) -0.0029(17) 0.0046(16)
C13 0.049(2) 0.0572(19) 0.055(2) 0.0057(17) -0.0008(15) 0.0004(15)
C14 0.0416(17) 0.083(2) 0.0460(18) -0.0127(16) -0.0012(14) 0.0033(16)
C15 0.0457(18) 0.089(3) 0.054(2) 0.0015(19) 0.0088(16) -0.0069(18)
C16 0.0447(17) 0.067(2) 0.056(2) -0.0007(17) 0.0073(14) -0.0034(15)
C17 0.0335(14) 0.0595(18) 0.0416(15) -0.0012(13) -0.0023(11) 0.0003(12)
C18 0.0462(17) 0.0594(19) 0.0485(17) 0.0029(15) 0.0044(14) -0.0030(17)
C19 0.0578(19) 0.060(2) 0.052(2) -0.0067(17) -0.0064(16) 0.0008(16)

loop_
_geom_bond_atom_site_label_1
_geom_bond_atom_site_label_2
_geom_bond_distance
_geom_bond_site_symmetry_2
_geom_bond_publ_flag
Br1 C14 1.911(3) . ?
Br2 C11 1.903(3) . ?
O1 C1 1.345(4) . ?
O1 C2 1.441(5) . ?
O2 C1 1.177(4) . ?
O3 C4 1.206(4) . ?
N2 C7 1.286(4) . ?
N2 N3 1.384(3) . ?
N3 C17 1.385(4) . ?
N3 C6 1.451(4) . ?
CM C5 1.531(4) . ?
N1 C4 1.382(4) . ?
N1 C1 1.388(4) . ?
N1 C3 1.458(4) . ?
C2 C3 1.487(6) . ?
C4 C6 1.526(4) . ?
C5 C7 1.517(4) . ?
C5 C6 1.531(4) . ?
C7 C8 1.461(4) . ?
C8 C13 1.385(4) . ?
C8 C9 1.389(5) . ?
C9 C10 1.368(5) . ?
C10 C11 1.370(5) . ?
C11 C12 1.370(5) . ?
C12 C13 1.374(5) . ?
C14 C15 1.370(5) . ?
C14 C19 1.374(5) . ?
C15 C16 1.378(5) . ?
C16 C17 1.394(4) . ?
C17 C18 1.387(5) . ?
C18 C19 1.387(5) . ?

loop_
_cod_related_entry_id
_cod_related_entry_database
_cod_related_entry_code
1 ChemSpider 30659928
